data_2004669
loop_
_publ_author_name
'Capparelli, M. V.'
'Machado, R.'
'De Sanctis, Y.'
'Arce, A. J.'

_publ_contact_author
;
     Dr. Mario V. Capparelli
     Centro de Qu\'imica
     Instituto Venezolano de Investigaciones Cient\'ificas (IVIC)
     Apartado 21827
     Caracas 1020-A
     VENEZUELA
;
_publ_section_title
;
 <i>trans</i>-1,1'-Bis(indenylidene)
;
_journal_issue 4
_journal_name_full 'Acta Crystallographica Section C'
_journal_page_first 947
_journal_page_last 949
_journal_paper_doi 10.1107/S0108270195014600
_journal_volume 52
_journal_year 1996
_chemical_formula_sum 'C18 H12'
_chemical_formula_weight 228.29
_space_group_IT_number 14
_symmetry_cell_setting monoclinic
_symmetry_space_group_name_Hall '-P 2yab'
_symmetry_space_group_name_H-M 'P 1 21/a 1'
_audit_creation_method 'from TEXRAY.INF file'
_cell_angle_alpha 90
_cell_angle_beta 93.19(3)
_cell_angle_gamma 90
_cell_formula_units_Z 2
_cell_length_a 8.289(5)
_cell_length_b 6.312(4)
_cell_length_c 11.786(4)
_cell_measurement_reflns_used 25
_cell_measurement_temperature 295(1)
_cell_measurement_theta_max 19.2
_cell_measurement_theta_min 7.0
_cell_volume 615.7(6)
_computing_cell_refinement 'MSC/AFC Diffractometer Control Software'
_computing_data_collection
;MSC/AFC Diffractometer Control Software (Molecular Structure Corporation,
1993a)
;
_computing_data_reduction 'TEXSAN (Molecular Structure Corporation, 1993b)'
_computing_publication_material TEXSAN
_computing_structure_refinement TEXSAN
_computing_structure_solution 'SHELXS86 (Shedrick, 1990)'
_diffrn_ambient_temperature 295.0(10)
_diffrn_measurement_device AFC7S
_diffrn_measurement_method '\w/2\q scans'
_diffrn_radiation_monochromator graphite
_diffrn_radiation_source 'X-ray tube'
_diffrn_radiation_type MoK\a
_diffrn_radiation_wavelength 0.71069
_diffrn_reflns_av_R_equivalents 0.0372
_diffrn_reflns_limit_h_max 9
_diffrn_reflns_limit_h_min 0
_diffrn_reflns_limit_k_max 7
_diffrn_reflns_limit_k_min 0
_diffrn_reflns_limit_l_max 13
_diffrn_reflns_limit_l_min -13
_diffrn_reflns_number 1281
_diffrn_reflns_theta_max 25.0
_diffrn_reflns_theta_min 2.0
_diffrn_standards_decay_% 1.67
_diffrn_standards_interval_count 150
_diffrn_standards_number 3
_exptl_absorpt_coefficient_mu 0.070
_exptl_absorpt_correction_type none
_exptl_crystal_colour orange
_exptl_crystal_density_diffrn 1.231
_exptl_crystal_description prism
_exptl_crystal_F_000 240.00
_exptl_crystal_size_max 0.48
_exptl_crystal_size_mid 0.28
_exptl_crystal_size_min 0.18
_refine_diff_density_max 0.12
_refine_diff_density_min -0.13
_refine_ls_extinction_coef 0.35E-05(6)
_refine_ls_extinction_method 'Zachariasen (1968) type 2 Gaussian isotropic'
_refine_ls_goodness_of_fit_obs 2.908
_refine_ls_hydrogen_treatment refall
_refine_ls_matrix_type full
_refine_ls_number_parameters 107
_refine_ls_number_reflns 771
_refine_ls_R_factor_obs 0.0421
_refine_ls_shift/esd_max 0.0002
_refine_ls_structure_factor_coef F
_refine_ls_weighting_scheme sigma
_refine_ls_wR_factor_obs 0.0428
_reflns_number_observed 771
_reflns_number_total 1236
_reflns_observed_criterion '> 2 sigma(I)'
_cod_data_source_file ab1295.cif
_cod_data_source_block RM-482_C18H12
_cod_original_sg_symbol_H-M 'P 21/a'
_cod_original_formula_sum 'C18 H12 '
_cod_database_code 2004669

loop_
_symmetry_equiv_pos_as_xyz
'   +x,   +y,   +z'
'1/2-x,1/2+y,   -z'
'   -x,   -y,   -z'
'1/2+x,1/2-y,   +z'

loop_
_atom_site_aniso_label
_atom_site_aniso_U_11
_atom_site_aniso_U_22
_atom_site_aniso_U_33
_atom_site_aniso_U_12
_atom_site_aniso_U_13
_atom_site_aniso_U_23
C1 0.0460(10) 0.0620(10) 0.0600(10) 0.0030(10) 0.0070(10) 0.0050(10)
C2 0.0680(10) 0.070(2) 0.068(2) -0.0120(10) 0.0020(10) 0.0090(10)
C3 0.0710(10) 0.077(2) 0.073(2) -0.0090(10) 0.0080(10) 0.0210(10)
C4 0.0510(10) 0.075(2) 0.0570(10) 0.0030(10) 0.0054(9) 0.0060(10)
C5 0.0460(10) 0.0610(10) 0.0530(10) 0.0050(10) 0.0052(9) 0.0010(10)
C6 0.0700(10) 0.069(2) 0.064(2) -0.0030(10) 0.0010(10) -0.0070(10)
C7 0.087(2) 0.092(2) 0.073(2) -0.011(2) 0.0010(10) -0.018(2)
C8 0.082(2) 0.120(3) 0.061(2) -0.005(2) 0.0020(10) -0.013(2)
C9 0.070(2) 0.105(2) 0.060(2) 0.004(2) 0.0090(10) 0.016(2)

loop_
_atom_site_label
_atom_site_fract_x
_atom_site_fract_y
_atom_site_fract_z
_atom_site_U_iso_or_equiv
_atom_site_thermal_displace_type
C1 0.0007(2) 0.0429(3) 0.9479(2) 0.0559(6) Uani
C2 0.0762(3) 0.2480(4) 0.9208(2) 0.0686(8) Uani
C3 0.0525(3) 0.2878(4) 0.8087(2) 0.0735(8) Uani
C4 -0.0365(2) 0.1167(4) 0.7540(2) 0.0609(7) Uani
C5 -0.0692(2) -0.0360(3) 0.8368(2) 0.0535(6) Uani
C6 -0.1538(3) -0.2163(4) 0.8040(2) 0.0677(8) Uani
C7 -0.2044(3) -0.2415(5) 0.6900(2) 0.0839(9) Uani
C8 -0.1714(3) -0.0926(5) 0.6103(2) 0.088(1) Uani
C9 -0.0873(3) 0.0889(5) 0.6412(2) 0.0784(9) Uani
H2 0.135(2) 0.336(3) 0.991(2) 0.072(6) Uiso
H3 0.087(3) 0.419(4) 0.766(2) 0.098(8) Uiso
H6 -0.177(2) -0.337(3) 0.863(1) 0.043(5) Uiso
H7 -0.266(3) -0.371(4) 0.670(2) 0.101(9) Uiso
H8 -0.205(3) -0.117(4) 0.529(2) 0.106(9) Uiso
H9 -0.061(3) 0.200(4) 0.589(2) 0.084(8) Uiso

loop_
_atom_type_symbol
_atom_type_scat_dispersion_real
_atom_type_scat_dispersion_imag
_atom_type_scat_source
C 0.003 0.002 IntTabIV
H 0.000 0.000 IntTabIV

loop_
_geom_angle_atom_site_label_1
_geom_angle_atom_site_label_2
_geom_angle_atom_site_label_3
_geom_angle_site_symmetry_1
_geom_angle
_geom_angle_publ_flag
C1 C1 C2 3_557 125.2(2) yes
C1 C1 C5 3_557 130.3(3) yes
C2 C1 C5 . 104.5(2) yes
C1 C2 C3 . 109.6(2) yes
C2 C3 C4 . 110.0(2) yes
C3 C4 C5 . 108.4(2) yes
C3 C4 C9 . 130.3(2) yes
C5 C4 C9 . 121.3(2) yes
C1 C5 C4 . 107.5(2) yes
C1 C5 C6 . 133.6(2) yes
C4 C5 C6 . 118.9(2) yes
C5 C6 C7 . 119.0(2) yes
C6 C7 C8 . 121.5(3) yes
C7 C8 C9 . 120.5(3) yes
C4 C9 C8 . 118.8(3) yes
C1 C2 H2 . 117.1(9) no
C3 C2 H2 . 133.0(10) no
C2 C3 H3 . 127.0(10) no
C4 C3 H3 . 122.0(10) no
C5 C6 H6 . 121.2(9) no
C7 C6 H6 . 119.7(9) no
C6 C7 H7 . 116.0(10) no
C8 C7 H7 . 121.0(10) no
C7 C8 H8 . 119.0(10) no
C9 C8 H8 . 119.0(10) no
C4 C9 H9 . 116.0(10) no
C8 C9 H9 . 124.0(10) no

loop_
_geom_bond_atom_site_label_1
_geom_bond_atom_site_label_2
_geom_bond_site_symmetry_2
_geom_bond_distance
_geom_bond_publ_flag
C1 C1 3_557 1.342(4) yes
C1 C2 . 1.481(3) yes
C1 C5 . 1.488(3) yes
C2 C3 . 1.347(3) yes
C3 C4 . 1.441(3) yes
C4 C5 . 1.409(3) yes
C4 C9 . 1.383(3) yes
C5 C6 . 1.382(3) yes
C6 C7 . 1.394(3) yes
C7 C8 . 1.367(4) yes
C8 C9 . 1.379(4) yes
C2 H2 . 1.09(2) no
C3 H3 . 1.02(2) no
C6 H6 . 1.06(2) no
C7 H7 . 0.99(2) no
C8 H8 . 0.99(2) no
C9 H9 . 0.96(2) no
